data_2015772
loop_
_publ_author_name
'Sun, Xu-Xia'
'Qi, Chuan-Min'
'Huang, Hai-Bo'
'Ma, Shu-Lan'

_publ_section_title
;
 1-[(5-<i>tert</i>-Butyl-2-hydroxyphenyl)iminomethyl]-2-napthol
;
_journal_coeditor_code AV3047
_journal_issue 2
_journal_name_full 'Acta Crystallographica Section C'
_journal_page_first o87
_journal_page_last o88
_journal_paper_doi 10.1107/S0108270106051511
_journal_volume 63
_journal_year 2007
_chemical_formula_iupac 'C21 H21 N O2'
_chemical_formula_moiety 'C21 H21 N O2'
_chemical_formula_sum 'C21 H21 N O2'
_chemical_formula_weight 319.39
_chemical_name_systematic
;
1-[(5-tert-Butyl-2-hydroxyphenyl)iminomethyl]-2-napthol
;
_space_group_IT_number 19
_symmetry_cell_setting orthorhombic
_symmetry_space_group_name_Hall 'P 2ac 2ab'
_symmetry_space_group_name_H-M 'P 21 21 21'
_atom_sites_solution_hydrogens geom
_atom_sites_solution_primary direct
_atom_sites_solution_secondary difmap
_cell_angle_alpha 90.00
_cell_angle_beta 90.00
_cell_angle_gamma 90.00
_cell_formula_units_Z 4
_cell_length_a 6.1882(6)
_cell_length_b 15.9350(15)
_cell_length_c 17.2295(16)
_cell_measurement_reflns_used 3942
_cell_measurement_temperature 294(2)
_cell_measurement_theta_max 25.44
_cell_measurement_theta_min 2.36
_cell_volume 1699.0(3)
_computing_cell_refinement XSCANS
_computing_data_collection 'XSCANS (Bruker, 1997)'
_computing_data_reduction 'SHELXTL (Bruker, 1997)'
_computing_molecular_graphics SHELXTL
_computing_publication_material SHELXTL
_computing_structure_refinement 'SHELXL97 (Sheldrick, 1997)'
_computing_structure_solution 'SHELXS97 (Sheldrick, 1997)'
_diffrn_ambient_temperature 294(2)
_diffrn_measured_fraction_theta_full 0.999
_diffrn_measured_fraction_theta_max 0.999
_diffrn_measurement_device 'Bruker Model? CCD area-detector'
_diffrn_measurement_method '\f and \w'
_diffrn_radiation_monochromator graphite
_diffrn_radiation_source 'fine-focus sealed tube'
_diffrn_radiation_type MoK\a
_diffrn_radiation_wavelength 0.71073
_diffrn_reflns_av_R_equivalents 0.0223
_diffrn_reflns_av_sigmaI/netI 0.0171
_diffrn_reflns_limit_h_max 8
_diffrn_reflns_limit_h_min -8
_diffrn_reflns_limit_k_max 20
_diffrn_reflns_limit_k_min -15
_diffrn_reflns_limit_l_max 22
_diffrn_reflns_limit_l_min -22
_diffrn_reflns_number 11475
_diffrn_reflns_theta_full 25.35
_diffrn_reflns_theta_max 27.93
_diffrn_reflns_theta_min 1.74
_diffrn_standards_decay_% 0
_diffrn_standards_interval_count 0
_diffrn_standards_number 0
_exptl_absorpt_coefficient_mu 0.080
_exptl_absorpt_correction_T_max 0.987
_exptl_absorpt_correction_T_min 0.975
_exptl_absorpt_correction_type multi-scan
_exptl_absorpt_process_details '(SADABS; Sheldrick, 1996)'
_exptl_crystal_colour red
_exptl_crystal_density_diffrn 1.249
_exptl_crystal_density_method 'not measured'
_exptl_crystal_description block
_exptl_crystal_F_000 680
_exptl_crystal_size_max 0.26
_exptl_crystal_size_mid 0.20
_exptl_crystal_size_min 0.16
_refine_diff_density_max 0.161
_refine_diff_density_min -0.130
_refine_ls_extinction_coef 0.0126(17)
_refine_ls_extinction_expression Fc^*^=kFc[1+0.001xFc^2^\l^3^/sin(2\q)]^-1/4^
_refine_ls_extinction_method SHELXL97
_refine_ls_goodness_of_fit_ref 1.056
_refine_ls_hydrogen_treatment mixed
_refine_ls_matrix_type full
_refine_ls_number_parameters 229
_refine_ls_number_reflns 2343
_refine_ls_number_restraints 0
_refine_ls_restrained_S_all 1.056
_refine_ls_R_factor_all 0.0390
_refine_ls_R_factor_gt 0.0320
_refine_ls_shift/su_max 0.001
_refine_ls_shift/su_mean 0.000
_refine_ls_structure_factor_coef Fsqd
_refine_ls_weighting_details 'w = 1/[\s^2^(Fo^2^)+(0.0487P)^2^+0.1510P] where P = (Fo^2^+2Fc^2^)/3'
_refine_ls_weighting_scheme calc
_refine_ls_wR_factor_gt 0.0855
_refine_ls_wR_factor_ref 0.0891
_reflns_number_gt 2039
_reflns_number_total 2343
_reflns_threshold_expression I>2\s(I)
_cod_data_source_file av3047.cif
_cod_data_source_block I
_cod_original_sg_symbol_H-M 'P21 21 21'
_cod_database_code 2015772
_cod_database_fobs_code 2015772

loop_
_symmetry_equiv_pos_as_xyz
'x, y, z'
'-x+1/2, -y, z+1/2'
'-x, y+1/2, -z+1/2'
'x+1/2, -y+1/2, -z'

loop_
_atom_site_type_symbol
_atom_site_label
_atom_site_fract_x
_atom_site_fract_y
_atom_site_fract_z
_atom_site_U_iso_or_equiv
_atom_site_adp_type
_atom_site_calc_flag
_atom_site_refinement_flags
_atom_site_occupancy
N N1 0.8843(2) 0.55923(9) 0.95496(8) 0.0390(3) Uani d . 1
H H1A 0.924(4) 0.6138(13) 0.9501(11) 0.054(6) Uiso d . 1
O O1 0.7245(3) 0.69112(8) 1.01802(10) 0.0690(5) Uani d . 1
H H1 0.684(4) 0.7366(17) 1.0452(13) 0.086(8) Uiso d . 1
O O2 1.1329(2) 0.67339(7) 0.90636(8) 0.0527(3) Uani d . 1
C C1 0.6253(3) 0.61894(10) 1.03795(10) 0.0473(4) Uani d . 1
C C2 0.7063(3) 0.54589(10) 1.00378(9) 0.0376(3) Uani d . 1
C C3 0.6158(3) 0.46859(10) 1.01996(9) 0.0359(3) Uani d . 1
H H3 0.6712 0.4209 0.9961 0.043 Uiso calc R 1
C C4 0.4432(3) 0.46071(10) 1.07125(9) 0.0376(3) Uani d . 1
C C5 0.3636(3) 0.53476(11) 1.10418(11) 0.0503(4) Uani d . 1
H H5 0.2482 0.5315 1.1386 0.060 Uiso calc R 1
C C6 0.4502(4) 0.61232(12) 1.08742(12) 0.0564(5) Uani d . 1
H H6 0.3908 0.6603 1.1094 0.068 Uiso calc R 1
C C7 0.3538(3) 0.37519(11) 1.09540(9) 0.0400(4) Uani d . 1
C C8 0.4345(4) 0.30409(12) 1.04407(12) 0.0598(6) Uani d . 1
H H8A 0.5890 0.3004 1.0479 0.090 Uiso calc R 1
H H8B 0.3945 0.3149 0.9912 0.090 Uiso calc R 1
H H8C 0.3711 0.2522 1.0608 0.090 Uiso calc R 1
C C9 0.4302(4) 0.35749(14) 1.17824(11) 0.0635(6) Uani d . 1
H H9A 0.5853 0.3566 1.1795 0.095 Uiso calc R 1
H H9B 0.3754 0.3041 1.1949 0.095 Uiso calc R 1
H H9C 0.3778 0.4006 1.2123 0.095 Uiso calc R 1
C C10 0.1065(3) 0.37501(15) 1.09408(15) 0.0635(5) Uani d . 1
H H10A 0.0542 0.3222 1.1133 0.095 Uiso calc R 1
H H10B 0.0569 0.3831 1.0418 0.095 Uiso calc R 1
H H10C 0.0532 0.4196 1.1263 0.095 Uiso calc R 1
C C11 1.0025(3) 0.50606(10) 0.91556(8) 0.0362(3) Uani d . 1
H H11 0.9626 0.4498 0.9152 0.043 Uiso calc R 1
C C12 1.1871(3) 0.53059(10) 0.87386(8) 0.0346(3) Uani d . 1
C C13 1.2522(3) 0.61661(10) 0.87657(9) 0.0391(4) Uani d . 1
C C14 1.4599(3) 0.63822(11) 0.84536(10) 0.0461(4) Uani d . 1
H H14 1.5106 0.6929 0.8507 0.055 Uiso calc R 1
C C15 1.5821(3) 0.58138(12) 0.80873(10) 0.0483(4) Uani d . 1
H H15 1.7149 0.5980 0.7886 0.058 Uiso calc R 1
C C16 1.5159(3) 0.49614(12) 0.79942(9) 0.0426(4) Uani d . 1
C C17 1.3171(3) 0.46998(10) 0.83199(8) 0.0368(4) Uani d . 1
C C18 1.2565(3) 0.38556(11) 0.82062(10) 0.0486(4) Uani d . 1
H H18 1.1266 0.3663 0.8411 0.058 Uiso calc R 1
C C19 1.3864(4) 0.33142(13) 0.77978(12) 0.0614(6) Uani d . 1
H H19 1.3432 0.2760 0.7732 0.074 Uiso calc R 1
C C20 1.5807(4) 0.35780(15) 0.74814(13) 0.0653(6) Uani d . 1
H H20 1.6672 0.3205 0.7206 0.078 Uiso calc R 1
C C21 1.6436(4) 0.43900(14) 0.75778(11) 0.0572(5) Uani d . 1
H H21 1.7735 0.4569 0.7364 0.069 Uiso calc R 1

loop_
_atom_site_aniso_label
_atom_site_aniso_U_11
_atom_site_aniso_U_22
_atom_site_aniso_U_33
_atom_site_aniso_U_12
_atom_site_aniso_U_13
_atom_site_aniso_U_23
N1 0.0404(7) 0.0305(7) 0.0462(7) -0.0006(6) 0.0059(6) -0.0027(6)
O1 0.0846(11) 0.0324(7) 0.0899(11) -0.0023(7) 0.0361(10) -0.0123(7)
O2 0.0554(7) 0.0325(6) 0.0703(8) -0.0038(6) 0.0093(7) -0.0100(6)
C1 0.0566(10) 0.0333(8) 0.0520(9) 0.0039(9) 0.0098(9) -0.0046(8)
C2 0.0385(8) 0.0362(8) 0.0380(7) 0.0043(7) 0.0035(7) -0.0017(7)
C3 0.0342(7) 0.0345(7) 0.0390(7) 0.0057(7) 0.0010(6) -0.0050(6)
C4 0.0367(8) 0.0402(8) 0.0360(7) 0.0027(7) 0.0009(6) -0.0034(7)
C5 0.0496(10) 0.0501(10) 0.0511(9) 0.0061(9) 0.0166(9) -0.0059(9)
C6 0.0646(12) 0.0415(9) 0.0630(11) 0.0094(9) 0.0212(10) -0.0115(9)
C7 0.0343(8) 0.0455(9) 0.0400(8) -0.0014(7) 0.0026(7) -0.0015(8)
C8 0.0672(14) 0.0449(10) 0.0673(12) -0.0128(10) 0.0164(11) -0.0106(9)
C9 0.0734(14) 0.0649(13) 0.0523(10) -0.0078(12) -0.0129(11) 0.0098(9)
C10 0.0385(9) 0.0702(13) 0.0819(14) -0.0067(10) 0.0006(10) 0.0056(13)
C11 0.0406(8) 0.0301(7) 0.0377(7) 0.0006(7) 0.0008(7) -0.0016(6)
C12 0.0365(8) 0.0327(8) 0.0345(7) 0.0003(7) -0.0008(6) 0.0009(6)
C13 0.0439(8) 0.0354(8) 0.0380(7) -0.0033(8) -0.0016(7) -0.0002(7)
C14 0.0487(10) 0.0410(9) 0.0486(9) -0.0121(8) -0.0007(8) 0.0049(7)
C15 0.0402(9) 0.0572(11) 0.0474(9) -0.0081(9) 0.0056(8) 0.0073(8)
C16 0.0409(9) 0.0495(10) 0.0373(7) 0.0032(8) 0.0018(7) 0.0048(7)
C17 0.0403(8) 0.0364(8) 0.0337(7) 0.0033(7) 0.0016(6) 0.0026(6)
C18 0.0530(10) 0.0390(9) 0.0538(10) 0.0012(9) 0.0134(9) -0.0019(8)
C19 0.0740(14) 0.0393(10) 0.0710(13) 0.0087(11) 0.0170(12) -0.0073(9)
C20 0.0655(13) 0.0598(13) 0.0705(13) 0.0197(11) 0.0213(12) -0.0064(11)
C21 0.0484(11) 0.0655(13) 0.0578(11) 0.0082(10) 0.0146(9) 0.0006(10)

loop_
_atom_type_symbol
_atom_type_description
_atom_type_scat_dispersion_real
_atom_type_scat_dispersion_imag
_atom_type_scat_source
C C 0.0033 0.0000 'International Tables Vol C Tables 4.2.6.8 and 6.1.1.4'
H H 0.0000 0.0000 'International Tables Vol C Tables 4.2.6.8 and 6.1.1.4'
N N 0.0061 0.0000 'International Tables Vol C Tables 4.2.6.8 and 6.1.1.4'
O O 0.0106 0.0000 'International Tables Vol C Tables 4.2.6.8 and 6.1.1.4'

loop_
_geom_angle_atom_site_label_1
_geom_angle_atom_site_label_2
_geom_angle_atom_site_label_3
_geom_angle
_geom_angle_publ_flag
C11 N1 C2 130.69(14) yes
C11 N1 H1A 114.8(14) ?
C2 N1 H1A 114.5(13) ?
C1 O1 H1 115.2(17) ?
O1 C1 C6 125.37(16) ?
O1 C1 C2 116.10(16) ?
C6 C1 C2 118.51(16) ?
C3 C2 C1 120.80(15) ?
C3 C2 N1 125.08(14) ?
C1 C2 N1 114.10(15) ?
C2 C3 C4 121.31(14) ?
C2 C3 H3 119.3 ?
C4 C3 H3 119.3 ?
C3 C4 C5 116.85(15) ?
C3 C4 C7 122.08(14) ?
C5 C4 C7 120.94(14) ?
C6 C5 C4 122.33(16) ?
C6 C5 H5 118.8 ?
C4 C5 H5 118.8 ?
C5 C6 C1 120.16(16) ?
C5 C6 H6 119.9 ?
C1 C6 H6 119.9 ?
C8 C7 C4 112.75(14) ?
C8 C7 C9 107.67(16) ?
C4 C7 C9 107.83(15) ?
C8 C7 C10 108.57(18) ?
C4 C7 C10 111.09(16) ?
C9 C7 C10 108.81(18) ?
C7 C8 H8A 109.5 ?
C7 C8 H8B 109.5 ?
H8A C8 H8B 109.5 ?
C7 C8 H8C 109.5 ?
H8A C8 H8C 109.5 ?
H8B C8 H8C 109.5 ?
C7 C9 H9A 109.5 ?
C7 C9 H9B 109.5 ?
H9A C9 H9B 109.5 ?
C7 C9 H9C 109.5 ?
H9A C9 H9C 109.5 ?
H9B C9 H9C 109.5 ?
C7 C10 H10A 109.5 ?
C7 C10 H10B 109.5 ?
H10A C10 H10B 109.5 ?
C7 C10 H10C 109.5 ?
H10A C10 H10C 109.5 ?
H10B C10 H10C 109.5 ?
N1 C11 C12 122.65(14) yes
N1 C11 H11 118.7 ?
C12 C11 H11 118.7 ?
C11 C12 C13 118.63(14) ?
C11 C12 C17 121.36(14) ?
C13 C12 C17 119.94(14) ?
O2 C13 C12 122.04(15) ?
O2 C13 C14 119.91(15) ?
C12 C13 C14 118.05(15) ?
C15 C14 C13 121.37(17) ?
C15 C14 H14 119.3 ?
C13 C14 H14 119.3 ?
C14 C15 C16 122.31(17) ?
C14 C15 H15 118.8 ?
C16 C15 H15 118.8 ?
C21 C16 C17 120.08(17) ?
C21 C16 C15 120.88(18) ?
C17 C16 C15 119.03(16) ?
C18 C17 C16 117.20(16) ?
C18 C17 C12 123.88(15) ?
C16 C17 C12 118.92(14) ?
C19 C18 C17 120.99(19) ?
C19 C18 H18 119.5 ?
C17 C18 H18 119.5 ?
C18 C19 C20 121.3(2) ?
C18 C19 H19 119.4 ?
C20 C19 H19 119.4 ?
C21 C20 C19 119.22(19) ?
C21 C20 H20 120.4 ?
C19 C20 H20 120.4 ?
C20 C21 C16 121.2(2) ?
C20 C21 H21 119.4 ?
C16 C21 H21 119.4 ?

loop_
_geom_bond_atom_site_label_1
_geom_bond_atom_site_label_2
_geom_bond_distance
_geom_bond_publ_flag
N1 C11 1.309(2) yes
N1 C2 1.402(2) ?
N1 H1A 0.91(2) yes
O1 C1 1.348(2) ?
O1 H1 0.90(3) yes
O2 C13 1.275(2) yes
C1 C6 1.382(3) ?
C1 C2 1.397(2) ?
C2 C3 1.382(2) ?
C3 C4 1.392(2) ?
C3 H3 0.9300 ?
C4 C5 1.399(2) ?
C4 C7 1.529(2) ?
C5 C6 1.378(3) ?
C5 H5 0.9300 ?
C6 H6 0.9300 ?
C7 C8 1.522(3) ?
C7 C9 1.530(2) ?
C7 C10 1.530(2) ?
C8 H8A 0.9600 ?
C8 H8B 0.9600 ?
C8 H8C 0.9600 ?
C9 H9A 0.9600 ?
C9 H9B 0.9600 ?
C9 H9C 0.9600 ?
C10 H10A 0.9600 ?
C10 H10B 0.9600 ?
C10 H10C 0.9600 ?
C11 C12 1.405(2) ?
C11 H11 0.9300 ?
C12 C13 1.429(2) ?
C12 C17 1.449(2) ?
C13 C14 1.435(2) ?
C14 C15 1.338(3) yes
C14 H14 0.9300 ?
C15 C16 1.428(3) ?
C15 H15 0.9300 ?
C16 C21 1.403(3) ?
C16 C17 1.415(2) ?
C17 C18 1.410(2) ?
C18 C19 1.373(3) ?
C18 H18 0.9300 ?
C19 C20 1.386(3) ?
C19 H19 0.9300 ?
C20 C21 1.361(3) ?
C20 H20 0.9300 ?
C21 H21 0.9300 ?

loop_
_geom_hbond_atom_site_label_D
_geom_hbond_atom_site_label_H
_geom_hbond_atom_site_label_A
_geom_hbond_site_symmetry_A
_geom_hbond_distance_DH
_geom_hbond_distance_HA
_geom_hbond_distance_DA
_geom_hbond_angle_DHA
O1 H1 O2 4_467 0.90(3) 1.69(3) 2.5846(18) 174(3)
N1 H1A O2 . 0.91(2) 1.77(2) 2.5257(19) 139(2)

loop_
_geom_torsion_atom_site_label_1
_geom_torsion_atom_site_label_2
_geom_torsion_atom_site_label_3
_geom_torsion_atom_site_label_4
_geom_torsion
O1 C1 C2 C3 -179.68(17)
C6 C1 C2 C3 -1.0(3)
O1 C1 C2 N1 1.6(2)
C6 C1 C2 N1 -179.72(16)
C11 N1 C2 C3 -0.5(3)
C11 N1 C2 C1 178.15(17)
C1 C2 C3 C4 -0.8(2)
N1 C2 C3 C4 177.84(14)
C2 C3 C4 C5 1.3(2)
C2 C3 C4 C7 -174.50(15)
C3 C4 C5 C6 -0.1(3)
C7 C4 C5 C6 175.70(18)
C4 C5 C6 C1 -1.6(3)
O1 C1 C6 C5 -179.3(2)
C2 C1 C6 C5 2.1(3)
C3 C4 C7 C8 -13.7(2)
C5 C4 C7 C8 170.70(18)
C3 C4 C7 C9 105.05(18)
C5 C4 C7 C9 -70.6(2)
C3 C4 C7 C10 -135.80(18)
C5 C4 C7 C10 48.6(2)
C2 N1 C11 C12 -174.92(15)
N1 C11 C12 C13 2.0(2)
N1 C11 C12 C17 178.81(14)
C11 C12 C13 O2 -9.9(2)
C17 C12 C13 O2 173.26(15)
C11 C12 C13 C14 169.32(14)
C17 C12 C13 C14 -7.5(2)
O2 C13 C14 C15 -175.11(16)
C12 C13 C14 C15 5.7(2)
C13 C14 C15 C16 -0.9(3)
C14 C15 C16 C21 177.19(17)
C14 C15 C16 C17 -1.9(3)
C21 C16 C17 C18 0.1(2)
C15 C16 C17 C18 179.23(16)
C21 C16 C17 C12 -179.21(15)
C15 C16 C17 C12 -0.1(2)
C11 C12 C17 C18 8.8(2)
C13 C12 C17 C18 -174.40(16)
C11 C12 C17 C16 -171.94(14)
C13 C12 C17 C16 4.8(2)
C16 C17 C18 C19 0.2(3)
C12 C17 C18 C19 179.47(17)
C17 C18 C19 C20 -0.2(3)
C18 C19 C20 C21 0.0(3)
C19 C20 C21 C16 0.3(3)
C17 C16 C21 C20 -0.4(3)
C15 C16 C21 C20 -179.5(2)

loop_
_cod_related_entry_id
_cod_related_entry_database
_cod_related_entry_code
1 ChemSpider 4548384
